data_2008867
loop_
_publ_author_name
'Moers, Oliver'
'Wijaya, Karna'
'Jones, Peter G.'
'Blaschette, Armand'

_publ_section_title
;
 1,4,7,10-Tetraoxacyclododecane--acetone thiosemicarbazone (1/2)
;
_journal_issue 9
_journal_name_full 'Acta Crystallographica Section C'
_journal_page_first 1542
_journal_page_last 1545
_journal_paper_doi 10.1107/S0108270199006381
_journal_volume 55
_journal_year 1999
_chemical_formula_moiety 'C8 H16 O4 , 2C5 H9 N3 S'
_chemical_formula_sum 'C16 H34 N6 O4 S2'
_chemical_formula_weight 438.61
_chemical_name_systematic
;
 1,4,7,10-Tetraoxacyclododecane--acetone thiosemicarbazone (1/2)
;
_space_group_IT_number 2
_symmetry_cell_setting triclinic
_symmetry_space_group_name_Hall '-P 1'
_symmetry_space_group_name_H-M 'P -1'
_audit_creation_method SHELXL97
_cell_angle_alpha 115.612(14)
_cell_angle_beta 98.079(15)
_cell_angle_gamma 104.033(16)
_cell_formula_units_Z 1
_cell_length_a 7.847(3)
_cell_length_b 8.594(3)
_cell_length_c 9.867(3)
_cell_measurement_reflns_used 48
_cell_measurement_temperature 143(2)
_cell_measurement_theta_max 11.5
_cell_measurement_theta_min 10.0
_cell_volume 558.8(4)
_computing_cell_refinement DIF4
_computing_data_collection 'DIF4 (Stoe & Cie, 1992a)'
_computing_data_reduction 'REDU4 (Stoe & Cie, 1992b)'
_computing_molecular_graphics 'XP (Siemens, 1994)'
_computing_publication_material SHELXL97
_computing_structure_refinement 'SHELXL97 (Sheldrick, 1997)'
_computing_structure_solution 'SHELXS97 (Sheldrick, 1990)'
_diffrn_ambient_temperature 143(2)
_diffrn_measured_fraction_theta_full 0.998
_diffrn_measured_fraction_theta_max 0.998
_diffrn_measurement_device_type 'Stoe Stadi-4'
_diffrn_measurement_method \w/\q-scans
_diffrn_radiation_monochromator graphite
_diffrn_radiation_source 'fine-focus sealed tube'
_diffrn_radiation_type MoK\a
_diffrn_radiation_wavelength 0.71073
_diffrn_reflns_av_R_equivalents 0.041
_diffrn_reflns_av_sigmaI/netI 0.035
_diffrn_reflns_limit_h_max 9
_diffrn_reflns_limit_h_min -9
_diffrn_reflns_limit_k_max 10
_diffrn_reflns_limit_k_min -10
_diffrn_reflns_limit_l_max 11
_diffrn_reflns_limit_l_min -11
_diffrn_reflns_number 3225
_diffrn_reflns_theta_full 25.02
_diffrn_reflns_theta_max 25.02
_diffrn_reflns_theta_min 3.12
_diffrn_standards_decay_% 0
_diffrn_standards_interval_time 90
_diffrn_standards_number 3
_exptl_absorpt_coefficient_mu 0.271
_exptl_absorpt_correction_type none
_exptl_crystal_colour colourless
_exptl_crystal_density_diffrn 1.303
_exptl_crystal_density_meas ?
_exptl_crystal_description block
_exptl_crystal_F_000 236
_exptl_crystal_size_max 0.4
_exptl_crystal_size_mid 0.3
_exptl_crystal_size_min 0.3
_refine_diff_density_max 0.24
_refine_diff_density_min -0.28
_refine_ls_extinction_method none
_refine_ls_goodness_of_fit_ref 1.059
_refine_ls_hydrogen_treatment mixed
_refine_ls_matrix_type full
_refine_ls_number_parameters 141
_refine_ls_number_reflns 1975
_refine_ls_number_restraints 0
_refine_ls_restrained_S_all 1.059
_refine_ls_R_factor_all 0.041
_refine_ls_R_factor_gt 0.036
_refine_ls_shift/su_max 0.001
_refine_ls_shift/su_mean 0.000
_refine_ls_structure_factor_coef Fsqd
_refine_ls_weighting_details 'calc w = 1/[\s^2^(Fo^2^)+(0.0361P)^2^+0.2808P] where P=(Fo^2^+2Fc^2^)/3'
_refine_ls_weighting_scheme calc
_refine_ls_wR_factor_ref 0.093
_reflns_number_gt 1780
_reflns_number_total 1975
_reflns_threshold_expression I>2\s(I)
_cod_data_source_file bm1332.cif
_cod_data_source_block foisch
_cod_depositor_comments
;
The following automatic conversions were performed:

'_exptl_crystal_density_meas' value 'not measured' was changed to '?'
- the value is perceived as not measured.

Automatic conversion script
Id: cif_fix_values 3008 2015-01-20 13:52:24Z robertas 
;
_cod_original_cell_volume 558.8(3)
_cod_database_code 2008867
_cod_database_fobs_code 2008867

loop_
_symmetry_equiv_pos_as_xyz
'x, y, z'
'-x, -y, -z'

loop_
_atom_site_label
_atom_site_fract_x
_atom_site_fract_y
_atom_site_fract_z
_atom_site_U_iso_or_equiv
_atom_site_adp_type
_atom_site_calc_flag
_atom_site_refinement_flags
_atom_site_occupancy
_atom_site_disorder_assembly
_atom_site_disorder_group
_atom_site_type_symbol
S 0.23543(6) 0.24469(6) 0.16670(5) 0.03346(17) Uani d . 1 . . S
N1 0.20135(19) 0.4759(2) -0.09760(16) 0.0277(3) Uani d . 1 . . N
N2 0.2505(2) 0.4470(2) 0.02807(17) 0.0281(3) Uani d . 1 . . N
H01 0.326(3) 0.532(3) 0.116(3) 0.042(6) Uiso d . 1 . . H
N3 0.0438(2) 0.1552(2) -0.11624(18) 0.0342(4) Uani d . 1 . . N
H02 0.008(3) 0.180(3) -0.190(3) 0.036(6) Uiso d . 1 . . H
H03 -0.013(3) 0.055(3) -0.120(3) 0.041(6) Uiso d . 1 . . H
C1 0.1703(2) 0.2828(2) 0.01575(19) 0.0262(4) Uani d . 1 . . C
C2 0.2734(2) 0.6373(2) -0.0780(2) 0.0281(4) Uani d . 1 . . C
C3 0.4037(3) 0.7996(3) 0.0692(2) 0.0382(5) Uani d . 1 . . C
H3A 0.3507 0.8172 0.1568 0.046 Uiso calc R 1 . . H
H3B 0.4262 0.9094 0.0569 0.046 Uiso calc R 1 . . H
H3C 0.5194 0.7786 0.0903 0.046 Uiso calc R 1 . . H
C4 0.2245(3) 0.6665(3) -0.2149(2) 0.0385(5) Uani d . 1 . . C
H4A 0.1436 0.5502 -0.3053 0.046 Uiso calc R 1 . . H
H4B 0.3361 0.7117 -0.2402 0.046 Uiso calc R 1 . . H
H4C 0.1617 0.7569 -0.1890 0.046 Uiso calc R 1 . . H
O11 0.42287(16) 0.72709(16) 0.36590(13) 0.0290(3) Uani d . 1 . . O
C12 0.2569(2) 0.7088(2) 0.4109(2) 0.0316(4) Uani d . 1 . . C
H12A 0.2468 0.6302 0.4610 0.038 Uiso calc R 1 . . H
H12B 0.1512 0.6483 0.3165 0.038 Uiso calc R 1 . . H
C13 0.2514(2) 0.8923(3) 0.5226(2) 0.0330(4) Uani d . 1 . . C
H13A 0.1545 0.8768 0.5748 0.040 Uiso calc R 1 . . H
H13B 0.3703 0.9668 0.6040 0.040 Uiso calc R 1 . . H
O14 0.21409(17) 0.98093(17) 0.43454(14) 0.0356(3) Uani d . 1 . . O
C15 0.2510(3) 1.1730(3) 0.5254(2) 0.0375(4) Uani d . 1 . . C
H15A 0.2444 1.2023 0.6328 0.045 Uiso calc R 1 . . H
H15B 0.1560 1.2073 0.4790 0.045 Uiso calc R 1 . . H
C16 0.4360(3) 1.2837(3) 0.5334(2) 0.0359(4) Uani d . 1 . . C
H16A 0.4529 1.2371 0.4271 0.043 Uiso calc R 1 . . H
H16B 0.4441 1.4134 0.5732 0.043 Uiso calc R 1 . . H

loop_
_atom_site_aniso_label
_atom_site_aniso_U_11
_atom_site_aniso_U_22
_atom_site_aniso_U_33
_atom_site_aniso_U_12
_atom_site_aniso_U_13
_atom_site_aniso_U_23
S 0.0356(3) 0.0261(3) 0.0298(3) -0.00027(19) -0.00532(19) 0.0159(2)
N1 0.0278(8) 0.0292(8) 0.0231(7) 0.0047(6) 0.0031(6) 0.0141(6)
N2 0.0308(8) 0.0230(8) 0.0219(7) 0.0004(6) -0.0015(6) 0.0107(6)
N3 0.0367(9) 0.0255(8) 0.0275(8) -0.0034(7) -0.0050(7) 0.0135(7)
C1 0.0254(8) 0.0235(9) 0.0256(8) 0.0055(7) 0.0036(7) 0.0109(7)
C2 0.0283(9) 0.0283(9) 0.0273(9) 0.0063(7) 0.0074(7) 0.0149(7)
C3 0.0473(12) 0.0258(10) 0.0317(10) -0.0002(8) 0.0067(8) 0.0136(8)
C4 0.0391(11) 0.0415(11) 0.0365(10) 0.0054(9) 0.0052(8) 0.0263(9)
O11 0.0254(6) 0.0316(7) 0.0246(6) 0.0025(5) -0.0001(5) 0.0148(5)
C12 0.0273(9) 0.0317(10) 0.0275(9) -0.0015(7) 0.0006(7) 0.0155(8)
C13 0.0284(9) 0.0375(10) 0.0239(9) 0.0015(8) 0.0018(7) 0.0137(8)
O14 0.0356(7) 0.0300(7) 0.0267(6) 0.0033(6) -0.0039(5) 0.0094(5)
C15 0.0298(10) 0.0334(10) 0.0372(10) 0.0107(8) 0.0016(8) 0.0093(8)
C16 0.0341(10) 0.0330(10) 0.0352(10) 0.0064(8) -0.0031(8) 0.0183(8)

loop_
_atom_type_symbol
_atom_type_description
_atom_type_scat_dispersion_real
_atom_type_scat_dispersion_imag
_atom_type_scat_source
C C 0.0033 0.0016 'International Tables Vol C Tables 4.2.6.8 and 6.1.1.4'
H H 0.0000 0.0000 'International Tables Vol C Tables 4.2.6.8 and 6.1.1.4'
N N 0.0061 0.0033 'International Tables Vol C Tables 4.2.6.8 and 6.1.1.4'
O O 0.0106 0.0060 'International Tables Vol C Tables 4.2.6.8 and 6.1.1.4'
S S 0.1246 0.1234 'International Tables Vol C Tables 4.2.6.8 and 6.1.1.4'

loop_
_geom_angle_atom_site_label_1
_geom_angle_atom_site_label_2
_geom_angle_atom_site_label_3
_geom_angle_site_symmetry_1
_geom_angle
_geom_angle_publ_flag
C2 N1 N2 . 117.30(14) y
C1 N2 N1 . 119.28(15) y
N3 C1 N2 . 118.15(16) y
N3 C1 S . 122.48(14) y
N2 C1 S . 119.36(13) y
N1 C2 C4 . 117.14(16) y
N1 C2 C3 . 126.07(16) y
C4 C2 C3 . 116.79(16) y
C16 O11 C12 2_676 112.33(14) ?
O11 C12 C13 . 111.08(14) ?
O14 C13 C12 . 107.58(14) ?
C15 O14 C13 . 114.89(14) ?
O14 C15 C16 . 112.06(16) ?
O11 C16 C15 2_676 110.59(15) ?

loop_
_geom_bond_atom_site_label_1
_geom_bond_atom_site_label_2
_geom_bond_site_symmetry_2
_geom_bond_distance
_geom_bond_publ_flag
S C1 . 1.6958(18) y
N1 C2 . 1.280(2) y
N1 N2 . 1.388(2) y
N2 C1 . 1.342(2) y
N3 C1 . 1.326(2) y
C2 C4 . 1.493(2) y
C2 C3 . 1.497(3) y
O11 C16 2_676 1.429(2) ?
O11 C12 . 1.429(2) ?
C12 C13 . 1.499(3) ?
C13 O14 . 1.425(2) ?
O14 C15 . 1.424(2) ?
C15 C16 . 1.501(3) ?
C16 O11 2_676 1.429(2) ?

loop_
_geom_hbond_atom_site_label_D
_geom_hbond_atom_site_label_H
_geom_hbond_atom_site_label_A
_geom_hbond_site_symmetry_A
_geom_hbond_distance_DH
_geom_hbond_distance_HA
_geom_hbond_distance_DA
_geom_hbond_angle_DHA
_geom_hbond_publ_flag
N2 H01 O11 . 0.86(2) 2.18(2) 2.992(2) 158(2) y
N3 H02 O14 2_565 0.87(2) 2.35(2) 3.036(2) 136(2) y
N3 H02 N1 . 0.87(2) 2.31(2) 2.647(2) 103(2) y
N3 H03 S 2 0.85(2) 2.54(2) 3.380(2) 169(2) y
C3 H3A O11 . 0.98 2.54 3.238(2) 128 y

loop_
_geom_torsion_atom_site_label_1
_geom_torsion_atom_site_label_2
_geom_torsion_atom_site_label_3
_geom_torsion_atom_site_label_4
_geom_torsion_site_symmetry_2
_geom_torsion_site_symmetry_3
_geom_torsion_site_symmetry_4
_geom_torsion
_geom_torsion_publ_flag
C2 N1 N2 C1 . . . 176.18(16) y
N1 N2 C1 N3 . . . -1.2(3) y
N1 N2 C1 S . . . 177.90(12) y
N2 N1 C2 C4 . . . 178.24(15) y
N2 N1 C2 C3 . . . -1.2(3) y
O11 C12 C13 O14 . . . 75.21(17) y
C12 C13 O14 C15 . . . -164.26(15) y
C13 O14 C15 C16 . . . 96.55(19) y
O14 C15 C16 O11 . . 2_676 -73.6(2) y
C15 C16 O11 C12 . 2_676 2_676 150.52(15) y
C16 O11 C12 C13 2_676 2_676 2_676 -90.90(17) y
